data_7201520
loop_
_publ_author_name
'Mart\'inez-Vargas, Sergio'
'Hern\'andez-Ortega, Sim\'on'
'Toscano, Rub\'en A.'
'Salazar-Mendoza, Domingo'
'Vald\'es-Mart\'inez, Jes\'us'

_publ_section_title
;
 Controlling the geometry of Cu(ii) tectons to build one-dimensional
 hydrogen bonded chains
;
_journal_issue 1
_journal_name_full CrystEngComm
_journal_page_first 86
_journal_paper_doi 10.1039/b708585k
_journal_volume 10
_journal_year 2008
_chemical_formula_sum 'C31 H21 Cl4 Cu N3 O10'
_chemical_formula_weight 800.85
_chemical_name_systematic
;
?
;
_space_group_IT_number 14
_symmetry_cell_setting monoclinic
_symmetry_space_group_name_Hall '-P 2ybc'
_symmetry_space_group_name_H-M 'P 1 21/c 1'
_atom_sites_solution_hydrogens geom
_atom_sites_solution_primary direct
_atom_sites_solution_secondary difmap
_audit_creation_method SHELXL-97
_cell_angle_alpha 90.00
_cell_angle_beta 99.534(2)
_cell_angle_gamma 90.00
_cell_formula_units_Z 4
_cell_length_a 7.3808(6)
_cell_length_b 32.937(3)
_cell_length_c 13.1837(11)
_cell_measurement_reflns_used 4983
_cell_measurement_temperature 293(2)
_cell_measurement_theta_max 30.94
_cell_measurement_theta_min 2.43
_cell_volume 3160.7(5)
_computing_cell_refinement 'Bruker SMART'
_computing_data_collection 'Bruker SMART'
_computing_data_reduction 'Bruker SAINT'
_computing_molecular_graphics 'Bruker SHELXTL'
_computing_publication_material 'Bruker SHELXTL'
_computing_structure_refinement 'SHELXL-97 (Sheldrick, 1997)'
_computing_structure_solution 'SHELXS-97 (Sheldrick, 1990)'
_diffrn_ambient_temperature 293(2)
_diffrn_measured_fraction_theta_full 0.998
_diffrn_measured_fraction_theta_max 0.998
_diffrn_measurement_device_type 'CCD area detector'
_diffrn_measurement_method 'phi and omega scans'
_diffrn_radiation_monochromator graphite
_diffrn_radiation_source 'fine-focus sealed tube'
_diffrn_radiation_type MoK\a
_diffrn_radiation_wavelength 0.71073
_diffrn_reflns_av_R_equivalents 0.1027
_diffrn_reflns_av_sigmaI/netI 0.1389
_diffrn_reflns_limit_h_max 8
_diffrn_reflns_limit_h_min -8
_diffrn_reflns_limit_k_max 39
_diffrn_reflns_limit_k_min -39
_diffrn_reflns_limit_l_max 15
_diffrn_reflns_limit_l_min -15
_diffrn_reflns_number 25681
_diffrn_reflns_theta_full 25.00
_diffrn_reflns_theta_max 25.00
_diffrn_reflns_theta_min 1.24
_exptl_absorpt_coefficient_mu 1.094
_exptl_absorpt_correction_T_max 0.9481
_exptl_absorpt_correction_T_min 0.7805
_exptl_absorpt_correction_type analytical
_exptl_absorpt_process_details '(Sheldrick, 1997)'
_exptl_crystal_colour Blue
_exptl_crystal_density_diffrn 1.683
_exptl_crystal_density_method 'not measured'
_exptl_crystal_description Prism
_exptl_crystal_F_000 1620
_exptl_crystal_size_max 0.36
_exptl_crystal_size_mid 0.08
_exptl_crystal_size_min 0.06
_refine_diff_density_max 0.669
_refine_diff_density_min -0.479
_refine_diff_density_rms 0.069
_refine_ls_extinction_method none
_refine_ls_goodness_of_fit_ref 0.817
_refine_ls_hydrogen_treatment mixed
_refine_ls_matrix_type full
_refine_ls_number_parameters 460
_refine_ls_number_reflns 5553
_refine_ls_number_restraints 0
_refine_ls_restrained_S_all 0.817
_refine_ls_R_factor_all 0.1091
_refine_ls_R_factor_gt 0.0546
_refine_ls_shift/su_max 0.000
_refine_ls_shift/su_mean 0.000
_refine_ls_structure_factor_coef Fsqd
_refine_ls_weighting_details 'calc w=1/[\s^2^(Fo^2^)+(0.0200P)^2^] where P=(Fo^2^+2Fc^2^)/3'
_refine_ls_weighting_scheme calc
_refine_ls_wR_factor_gt 0.0821
_refine_ls_wR_factor_ref 0.0914
_reflns_number_gt 2844
_reflns_number_total 5553
_reflns_threshold_expression >2sigma(I)
_cod_data_source_file b708585k.txt
_cod_data_source_block Compound-4
_cod_depositor_comments
;
The following automatic conversions were performed:
'_symmetry_cell_setting' value 'Monoclinic' changed to 'monoclinic'
according to '/home/saulius/struct/CIF-dictionaries/cif_core.dic'
dictionary named 'cif_core.dic' version 2.4.1 from 2010-06-29.

Automatic conversion script
Id: cif_fix_enum 1527 2010-12-29 10:47:43Z saulius 
;
_cod_original_sg_symbol_H-M P2(1)/c
_cod_database_code 7201520

loop_
_symmetry_equiv_pos_as_xyz
'x, y, z'
'-x, y+1/2, -z+1/2'
'-x, -y, -z'
'x, -y-1/2, z-1/2'

loop_
_atom_site_label
_atom_site_type_symbol
_atom_site_fract_x
_atom_site_fract_y
_atom_site_fract_z
_atom_site_U_iso_or_equiv
_atom_site_adp_type
_atom_site_occupancy
_atom_site_symmetry_multiplicity
_atom_site_calc_flag
_atom_site_refinement_flags
_atom_site_disorder_assembly
_atom_site_disorder_group
Cu1 Cu 0.65359(8) 0.176705(17) 0.33772(4) 0.03262(19) Uani 1 1 d . . .
Cl1 Cl 1.4135(2) 0.06054(4) 0.57206(11) 0.0605(5) Uani 1 1 d . . .
Cl2 Cl 1.2344(2) 0.03351(4) 0.34659(11) 0.0535(4) Uani 1 1 d . . .
Cl3 Cl 0.1624(2) -0.08768(4) 0.95977(12) 0.0612(5) Uani 1 1 d . . .
Cl4 Cl 0.3664(2) -0.05255(4) 1.17291(11) 0.0658(5) Uani 1 1 d . . .
O1 O 0.8744(4) 0.18508(9) 0.2498(2) 0.0399(9) Uani 1 1 d . . .
O2 O 1.1439(5) 0.19528(10) 0.2007(3) 0.0441(10) Uani 1 1 d . . .
O3 O 1.1363(6) 0.23315(11) 0.4142(3) 0.0587(13) Uani 1 1 d . . .
H3A H 1.135(8) 0.2528(16) 0.441(4) 0.070 Uiso 1 1 d . . .
O4 O 1.3218(6) 0.21772(11) 0.5588(3) 0.0741(14) Uani 1 1 d . . .
O5 O 0.4807(5) 0.17019(10) 0.2111(3) 0.0393(10) Uani 1 1 d . . .
H5A H 0.339(6) 0.1801(13) 0.213(3) 0.047 Uiso 1 1 d . . .
H5B H 0.469(7) 0.1501(14) 0.178(4) 0.047 Uiso 1 1 d . . .
O6 O 0.2691(6) 0.11924(12) 0.9655(3) 0.0661(14) Uani 1 1 d . . .
H6 H 0.217(8) 0.1116(17) 0.905(4) 0.079 Uiso 1 1 d . . .
O7 O 0.3962(6) 0.09851(11) 1.1160(3) 0.0705(13) Uani 1 1 d . . .
O8 O 0.1361(6) 0.09304(12) 0.8007(3) 0.0745(14) Uani 1 1 d . . .
O9 O 0.0719(6) 0.03451(11) 0.7261(3) 0.0676(13) Uani 1 1 d . . .
O10 O 0.1085(8) 0.30408(13) 0.4895(4) 0.0637(15) Uani 1 1 d . . .
H10A H 0.113(9) 0.3019(18) 0.548(4) 0.076 Uiso 1 1 d . . .
H10B H 0.149(9) 0.3214(18) 0.475(5) 0.076 Uiso 1 1 d . . .
N1 N 0.7131(5) 0.11816(12) 0.3796(3) 0.0350(11) Uani 1 1 d . . .
N2 N 0.7572(5) 0.18419(13) 0.4817(3) 0.0350(10) Uani 1 1 d . . .
N3 N 0.6000(5) 0.23665(11) 0.3556(3) 0.0368(11) Uani 1 1 d . . .
C1 C 0.6799(7) 0.08478(16) 0.3212(4) 0.0451(15) Uani 1 1 d . . .
H1 H 0.6178 0.0877 0.2542 0.054 Uiso 1 1 calc R . .
C2 C 0.7334(8) 0.04622(16) 0.3556(5) 0.0533(17) Uani 1 1 d . . .
H2 H 0.7096 0.0236 0.3132 0.064 Uiso 1 1 calc R . .
C3 C 0.8227(8) 0.04292(18) 0.4546(5) 0.0616(19) Uani 1 1 d . . .
H3 H 0.8600 0.0174 0.4803 0.074 Uiso 1 1 calc R . .
C4 C 0.8586(7) 0.07569(19) 0.5163(4) 0.0545(17) Uani 1 1 d . . .
H4 H 0.9214 0.0730 0.5832 0.065 Uiso 1 1 calc R . .
C5 C 0.7997(7) 0.11345(17) 0.4779(4) 0.0376(14) Uani 1 1 d . . .
C6 C 0.8245(7) 0.15165(17) 0.5353(4) 0.0435(15) Uani 1 1 d . . .
C7 C 0.9034(8) 0.15578(19) 0.6389(4) 0.0587(18) Uani 1 1 d . . .
H7 H 0.9486 0.1335 0.6784 0.070 Uiso 1 1 calc R . .
C8 C 0.9110(8) 0.1944(2) 0.6799(4) 0.070(2) Uani 1 1 d . . .
H8 H 0.9663 0.1982 0.7479 0.084 Uiso 1 1 calc R . .
C9 C 0.8393(8) 0.22749(19) 0.6231(4) 0.0560(17) Uani 1 1 d . . .
H9 H 0.8446 0.2533 0.6520 0.067 Uiso 1 1 calc R . .
C10 C 0.7600(7) 0.22129(16) 0.5229(4) 0.0377(14) Uani 1 1 d . . .
C11 C 0.6698(7) 0.25133(16) 0.4490(4) 0.0428(14) Uani 1 1 d . . .
C12 C 0.6540(8) 0.29222(18) 0.4731(5) 0.0577(17) Uani 1 1 d . . .
H12 H 0.7031 0.3022 0.5379 0.069 Uiso 1 1 calc R . .
C13 C 0.5632(9) 0.31741(18) 0.3981(6) 0.073(2) Uani 1 1 d . . .
H13 H 0.5522 0.3449 0.4117 0.088 Uiso 1 1 calc R . .
C14 C 0.4890(8) 0.30218(17) 0.3034(5) 0.0664(19) Uani 1 1 d . . .
H14 H 0.4250 0.3189 0.2529 0.080 Uiso 1 1 calc R . .
C15 C 0.5115(7) 0.26194(16) 0.2853(4) 0.0490(16) Uani 1 1 d . . .
H15 H 0.4628 0.2516 0.2209 0.059 Uiso 1 1 calc R . .
C16 C 1.1399(6) 0.15337(14) 0.3430(4) 0.0280(12) Uani 1 1 d . . .
C17 C 1.2256(6) 0.16450(14) 0.4405(4) 0.0310(13) Uani 1 1 d . . .
C18 C 1.3096(6) 0.13577(16) 0.5086(4) 0.0376(14) Uani 1 1 d . . .
H18 H 1.3654 0.1439 0.5738 0.045 Uiso 1 1 calc R . .
C19 C 1.3131(7) 0.09531(16) 0.4826(4) 0.0384(14) Uani 1 1 d . . .
C20 C 1.2344(6) 0.08344(15) 0.3855(4) 0.0348(13) Uani 1 1 d . . .
C21 C 1.1473(6) 0.11206(15) 0.3164(3) 0.0353(13) Uani 1 1 d . . .
H21 H 1.0927 0.1037 0.2511 0.042 Uiso 1 1 calc R . .
C22 C 1.0432(7) 0.18070(15) 0.2594(4) 0.0319(12) Uani 1 1 d . . .
C23 C 1.2321(7) 0.20788(17) 0.4788(4) 0.0407(15) Uani 1 1 d . . .
C24 C 0.2765(6) 0.04712(15) 0.9981(4) 0.0335(13) Uani 1 1 d . . .
C25 C 0.1906(6) 0.03132(14) 0.9044(4) 0.0313(13) Uani 1 1 d . . .
C26 C 0.1581(6) -0.00971(15) 0.8960(4) 0.0387(14) Uani 1 1 d . . .
H26 H 0.0982 -0.0199 0.8336 0.046 Uiso 1 1 calc R . .
C27 C 0.2108(7) -0.03650(15) 0.9766(4) 0.0359(13) Uani 1 1 d . . .
C28 C 0.2957(7) -0.02122(15) 1.0687(4) 0.0352(13) Uani 1 1 d . . .
C29 C 0.3270(6) 0.01963(16) 1.0791(4) 0.0406(14) Uani 1 1 d . . .
H29 H 0.3841 0.0296 1.1425 0.049 Uiso 1 1 calc R . .
C30 C 0.3192(8) 0.09139(17) 1.0298(4) 0.0427(15) Uani 1 1 d . . .
C31 C 0.1281(8) 0.05385(17) 0.8029(4) 0.0452(15) Uani 1 1 d . . .

loop_
_atom_site_aniso_label
_atom_site_aniso_U_11
_atom_site_aniso_U_22
_atom_site_aniso_U_33
_atom_site_aniso_U_23
_atom_site_aniso_U_13
_atom_site_aniso_U_12
Cu1 0.0354(4) 0.0316(4) 0.0293(4) 0.0006(3) 0.0010(3) 0.0021(3)
Cl1 0.0681(11) 0.0599(10) 0.0498(10) 0.0229(8) -0.0010(8) 0.0094(9)
Cl2 0.0747(11) 0.0330(8) 0.0535(9) 0.0017(7) 0.0129(8) 0.0021(8)
Cl3 0.0750(11) 0.0318(9) 0.0742(11) 0.0016(8) 0.0051(9) -0.0016(8)
Cl4 0.0815(12) 0.0643(11) 0.0490(10) 0.0244(9) 0.0032(9) 0.0083(9)
O1 0.029(2) 0.044(2) 0.046(2) 0.0088(18) 0.0041(18) 0.0019(19)
O2 0.031(2) 0.049(2) 0.053(2) 0.017(2) 0.0107(19) 0.0072(19)
O3 0.083(3) 0.035(3) 0.053(3) -0.010(2) -0.004(2) 0.001(3)
O4 0.096(4) 0.059(3) 0.054(3) -0.017(2) -0.027(3) -0.001(2)
O5 0.033(2) 0.043(3) 0.039(2) -0.0068(18) -0.0029(19) -0.001(2)
O6 0.106(4) 0.037(3) 0.052(3) -0.006(2) 0.004(3) -0.014(2)
O7 0.087(3) 0.053(3) 0.061(3) -0.018(2) -0.018(3) -0.009(2)
O8 0.124(4) 0.037(3) 0.053(3) 0.008(2) -0.014(3) 0.008(3)
O9 0.102(4) 0.057(3) 0.034(2) 0.002(2) -0.016(2) -0.003(2)
O10 0.093(4) 0.045(3) 0.052(3) -0.003(3) 0.008(3) -0.004(3)
N1 0.035(3) 0.035(3) 0.035(3) 0.007(2) 0.007(2) -0.001(2)
N2 0.031(3) 0.050(3) 0.023(2) -0.001(2) 0.001(2) -0.003(2)
N3 0.043(3) 0.028(3) 0.039(3) -0.004(2) 0.005(2) 0.002(2)
C1 0.049(4) 0.039(4) 0.046(4) 0.001(3) 0.006(3) -0.004(3)
C2 0.070(5) 0.034(4) 0.058(4) 0.007(3) 0.015(4) 0.006(3)
C3 0.048(4) 0.048(4) 0.094(6) 0.033(4) 0.027(4) 0.013(3)
C4 0.050(4) 0.062(4) 0.050(4) 0.022(4) 0.007(3) 0.009(4)
C5 0.031(3) 0.048(4) 0.035(3) 0.013(3) 0.006(3) 0.003(3)
C6 0.042(4) 0.056(4) 0.031(3) 0.014(3) 0.004(3) 0.002(3)
C7 0.059(4) 0.078(5) 0.036(4) 0.009(4) 0.000(3) 0.004(4)
C8 0.066(5) 0.099(6) 0.037(4) -0.009(4) -0.010(3) -0.001(4)
C9 0.055(4) 0.065(5) 0.046(4) -0.018(4) 0.002(3) -0.010(4)
C10 0.037(4) 0.040(4) 0.036(4) -0.007(3) 0.005(3) -0.010(3)
C11 0.038(4) 0.039(4) 0.053(4) -0.013(3) 0.011(3) -0.006(3)
C12 0.067(5) 0.045(4) 0.063(4) -0.017(4) 0.017(4) -0.002(4)
C13 0.076(5) 0.037(4) 0.111(6) -0.012(4) 0.031(5) 0.003(4)
C14 0.082(5) 0.038(4) 0.079(5) 0.001(4) 0.011(4) 0.014(4)
C15 0.058(4) 0.037(4) 0.052(4) -0.002(3) 0.006(3) 0.000(3)
C16 0.026(3) 0.039(3) 0.020(3) -0.002(3) 0.006(2) 0.004(3)
C17 0.031(3) 0.030(3) 0.032(3) 0.002(3) 0.005(3) -0.004(2)
C18 0.035(3) 0.053(4) 0.024(3) 0.003(3) 0.001(3) -0.007(3)
C19 0.040(4) 0.042(4) 0.032(3) 0.010(3) 0.002(3) 0.007(3)
C20 0.030(3) 0.035(3) 0.040(3) 0.006(3) 0.009(3) 0.001(3)
C21 0.031(3) 0.052(4) 0.023(3) -0.003(3) 0.003(3) -0.007(3)
C22 0.025(3) 0.031(3) 0.040(3) -0.002(3) 0.004(3) -0.005(3)
C23 0.034(4) 0.042(4) 0.046(4) -0.001(3) 0.004(3) -0.006(3)
C24 0.031(3) 0.036(3) 0.034(3) -0.002(3) 0.006(3) 0.000(3)
C25 0.037(3) 0.026(3) 0.030(3) -0.001(3) 0.001(3) 0.002(3)
C26 0.036(3) 0.044(4) 0.033(3) -0.007(3) -0.005(3) -0.002(3)
C27 0.035(3) 0.036(3) 0.037(3) -0.006(3) 0.008(3) 0.001(3)
C28 0.035(3) 0.037(3) 0.033(3) 0.010(3) 0.005(3) 0.003(3)
C29 0.042(4) 0.055(4) 0.024(3) -0.008(3) 0.002(3) 0.002(3)
C30 0.058(4) 0.033(4) 0.036(4) 0.002(3) 0.006(3) 0.002(3)
C31 0.056(4) 0.042(4) 0.036(4) 0.005(3) 0.002(3) 0.006(3)

loop_
_atom_type_symbol
_atom_type_description
_atom_type_scat_dispersion_real
_atom_type_scat_dispersion_imag
_atom_type_scat_source
C C 0.0033 0.0016 'International Tables Vol C Tables 4.2.6.8 and 6.1.1.4'
H H 0.0000 0.0000 'International Tables Vol C Tables 4.2.6.8 and 6.1.1.4'
N N 0.0061 0.0033 'International Tables Vol C Tables 4.2.6.8 and 6.1.1.4'
O O 0.0106 0.0060 'International Tables Vol C Tables 4.2.6.8 and 6.1.1.4'
Cl Cl 0.1484 0.1585 'International Tables Vol C Tables 4.2.6.8 and 6.1.1.4'
Cu Cu 0.3201 1.2651 'International Tables Vol C Tables 4.2.6.8 and 6.1.1.4'

loop_
_geom_angle_atom_site_label_1
_geom_angle_atom_site_label_2
_geom_angle_atom_site_label_3
_geom_angle
_geom_angle_site_symmetry_1
_geom_angle_site_symmetry_3
_geom_angle_publ_flag
O5 Cu1 N2 162.39(16) . . ?
O5 Cu1 N1 102.16(16) . . ?
N2 Cu1 N1 79.79(17) . . ?
O5 Cu1 N3 95.42(16) . . ?
N2 Cu1 N3 79.40(17) . . ?
N1 Cu1 N3 157.81(16) . . ?
O5 Cu1 O1 89.94(14) . . ?
N2 Cu1 O1 107.30(13) . . ?
N1 Cu1 O1 96.78(13) . . ?
N3 Cu1 O1 96.68(14) . . ?
C22 O1 Cu1 139.6(3) . . ?
C23 O3 H3A 107(5) . . ?
Cu1 O5 H5A 116(2) . . ?
Cu1 O5 H5B 124(4) . . ?
H5A O5 H5B 104(4) . . ?
C30 O6 H6 116(4) . . ?
H10A O10 H10B 114(8) . . ?
C1 N1 C5 117.8(4) . . ?
C1 N1 Cu1 127.6(3) . . ?
C5 N1 Cu1 114.5(3) . . ?
C6 N2 C10 122.7(4) . . ?
C6 N2 Cu1 117.9(4) . . ?
C10 N2 Cu1 119.4(4) . . ?
C15 N3 C11 118.8(5) . . ?
C15 N3 Cu1 127.4(4) . . ?
C11 N3 Cu1 113.8(4) . . ?
N1 C1 C2 123.3(5) . . ?
N1 C1 H1 118.3 . . ?
C2 C1 H1 118.3 . . ?
C3 C2 C1 116.9(5) . . ?
C3 C2 H2 121.6 . . ?
C1 C2 H2 121.6 . . ?
C4 C3 C2 121.8(6) . . ?
C4 C3 H3 119.1 . . ?
C2 C3 H3 119.1 . . ?
C3 C4 C5 118.6(6) . . ?
C3 C4 H4 120.7 . . ?
C5 C4 H4 120.7 . . ?
N1 C5 C4 121.5(5) . . ?
N1 C5 C6 113.2(5) . . ?
C4 C5 C6 125.3(5) . . ?
N2 C6 C7 119.8(5) . . ?
N2 C6 C5 114.4(5) . . ?
C7 C6 C5 125.7(5) . . ?
C8 C7 C6 117.1(6) . . ?
C8 C7 H7 121.5 . . ?
C6 C7 H7 121.5 . . ?
C9 C8 C7 122.0(5) . . ?
C9 C8 H8 119.0 . . ?
C7 C8 H8 119.0 . . ?
C10 C9 C8 118.1(5) . . ?
C10 C9 H9 120.9 . . ?
C8 C9 H9 120.9 . . ?
N2 C10 C9 120.3(5) . . ?
N2 C10 C11 111.8(5) . . ?
C9 C10 C11 127.9(5) . . ?
N3 C11 C12 121.5(5) . . ?
N3 C11 C10 115.4(5) . . ?
C12 C11 C10 123.1(5) . . ?
C13 C12 C11 117.9(6) . . ?
C13 C12 H12 121.1 . . ?
C11 C12 H12 121.1 . . ?
C14 C13 C12 120.4(6) . . ?
C14 C13 H13 119.8 . . ?
C12 C13 H13 119.8 . . ?
C15 C14 C13 118.2(6) . . ?
C15 C14 H14 120.9 . . ?
C13 C14 H14 120.9 . . ?
N3 C15 C14 123.1(5) . . ?
N3 C15 H15 118.4 . . ?
C14 C15 H15 118.4 . . ?
C17 C16 C21 117.1(4) . . ?
C17 C16 C22 127.5(4) . . ?
C21 C16 C22 115.4(4) . . ?
C18 C17 C16 120.6(5) . . ?
C18 C17 C23 116.4(5) . . ?
C16 C17 C23 123.0(5) . . ?
C19 C18 C17 121.8(5) . . ?
C19 C18 H18 119.1 . . ?
C17 C18 H18 119.1 . . ?
C20 C19 C18 119.0(5) . . ?
C20 C19 Cl1 121.2(4) . . ?
C18 C19 Cl1 119.8(4) . . ?
C19 C20 C21 119.7(5) . . ?
C19 C20 Cl2 121.9(4) . . ?
C21 C20 Cl2 118.3(4) . . ?
C20 C21 C16 121.6(4) . . ?
C20 C21 H21 119.2 . . ?
C16 C21 H21 119.2 . . ?
O1 C22 O2 125.5(5) . . ?
O1 C22 C16 119.4(5) . . ?
O2 C22 C16 115.0(4) . . ?
O4 C23 O3 124.2(5) . . ?
O4 C23 C17 122.3(5) . . ?
O3 C23 C17 113.5(5) . . ?
C25 C24 C29 117.3(4) . . ?
C25 C24 C30 129.7(5) . . ?
C29 C24 C30 112.9(5) . . ?
C26 C25 C24 119.1(5) . . ?
C26 C25 C31 112.5(5) . . ?
C24 C25 C31 128.4(5) . . ?
C25 C26 C27 122.7(5) . . ?
C25 C26 H26 118.6 . . ?
C27 C26 H26 118.6 . . ?
C28 C27 C26 118.4(5) . . ?
C28 C27 Cl3 121.8(4) . . ?
C26 C27 Cl3 119.7(4) . . ?
C27 C28 C29 119.8(5) . . ?
C27 C28 Cl4 121.3(4) . . ?
C29 C28 Cl4 118.9(4) . . ?
C28 C29 C24 122.6(5) . . ?
C28 C29 H29 118.7 . . ?
C24 C29 H29 118.7 . . ?
O7 C30 O6 122.1(5) . . ?
O7 C30 C24 119.0(5) . . ?
O6 C30 C24 118.9(5) . . ?
O9 C31 O8 121.2(5) . . ?
O9 C31 C25 119.2(5) . . ?
O8 C31 C25 119.6(5) . . ?

loop_
_geom_bond_atom_site_label_1
_geom_bond_atom_site_label_2
_geom_bond_distance
_geom_bond_site_symmetry_2
_geom_bond_publ_flag
Cu1 O5 1.938(3) . ?
Cu1 N2 1.941(4) . ?
Cu1 N1 2.033(4) . ?
Cu1 N3 2.035(4) . ?
Cu1 O1 2.168(3) . ?
Cl1 C19 1.721(5) . ?
Cl2 C20 1.723(5) . ?
Cl3 C27 1.730(5) . ?
Cl4 C28 1.728(5) . ?
O1 C22 1.240(5) . ?
O2 C22 1.253(5) . ?
O3 C23 1.311(6) . ?
O3 H3A 0.74(5) . ?
O4 C23 1.193(6) . ?
O5 H5A 1.10(4) . ?
O5 H5B 0.79(4) . ?
O6 C30 1.262(6) . ?
O6 H6 0.86(6) . ?
O7 C30 1.206(6) . ?
O8 C31 1.293(6) . ?
O9 C31 1.210(5) . ?
O10 H10A 0.78(5) . ?
O10 H10B 0.68(6) . ?
N1 C1 1.341(5) . ?
N1 C5 1.355(5) . ?
N2 C6 1.334(6) . ?
N2 C10 1.336(5) . ?
N3 C15 1.333(6) . ?
N3 C11 1.344(6) . ?
C1 C2 1.384(6) . ?
C1 H1 0.9300 . ?
C2 C3 1.366(7) . ?
C2 H2 0.9300 . ?
C3 C4 1.351(7) . ?
C3 H3 0.9300 . ?
C4 C5 1.385(6) . ?
C4 H4 0.9300 . ?
C5 C6 1.464(7) . ?
C6 C7 1.400(7) . ?
C7 C8 1.380(7) . ?
C7 H7 0.9300 . ?
C8 C9 1.377(7) . ?
C8 H8 0.9300 . ?
C9 C10 1.368(6) . ?
C9 H9 0.9300 . ?
C10 C11 1.468(7) . ?
C11 C12 1.393(6) . ?
C12 C13 1.377(7) . ?
C12 H12 0.9300 . ?
C13 C14 1.373(7) . ?
C13 H13 0.9300 . ?
C14 C15 1.362(6) . ?
C14 H14 0.9300 . ?
C15 H15 0.9300 . ?
C16 C17 1.384(6) . ?
C16 C21 1.408(6) . ?
C16 C22 1.508(6) . ?
C17 C18 1.379(6) . ?
C17 C23 1.514(6) . ?
C18 C19 1.377(6) . ?
C18 H18 0.9300 . ?
C19 C20 1.372(6) . ?
C20 C21 1.392(6) . ?
C21 H21 0.9300 . ?
C24 C25 1.392(6) . ?
C24 C29 1.403(6) . ?
C24 C30 1.535(6) . ?
C25 C26 1.374(6) . ?
C25 C31 1.533(6) . ?
C26 C27 1.387(6) . ?
C26 H26 0.9300 . ?
C27 C28 1.366(6) . ?
C28 C29 1.368(6) . ?
C29 H29 0.9300 . ?

loop_
_geom_hbond_atom_site_label_D
_geom_hbond_atom_site_label_H
_geom_hbond_atom_site_label_A
_geom_hbond_distance_DH
_geom_hbond_distance_HA
_geom_hbond_distance_DA
_geom_hbond_angle_DHA
_geom_hbond_site_symmetry_A
O3 H3A O10 0.74(5) 1.83(5) 2.559(6) 171(7) 1_655
O5 H5A O2 1.10(4) 1.51(4) 2.602(5) 172(4) 1_455
O5 H5B O7 0.79(4) 1.93(4) 2.697(5) 167(5) 1_554
O6 H6 O8 0.86(6) 1.53(6) 2.392(5) 173(6) .
O10 H10A O2 0.78(5) 1.98(5) 2.754(6) 171(6) 4_466
O10 H10B O6 0.68(6) 2.16(6) 2.830(6) 167(8) 4_565
